data_7700785
loop_
_publ_author_name
'Gazis, Theodore A.'
'Dasgupta, Ayan'
'Hill, Michael S.'
'Rawson, Jeremy M.'
'Wirth, Thomas'
'Melen, Rebecca L.'

_publ_section_title
;
 Reactions of hydrazones and hydrazides with Lewis acidic boranes.
;
_journal_issue 33
_journal_name_full 'Dalton transactions (Cambridge, England : 2003)'
_journal_page_first 12391
_journal_page_last 12395
_journal_paper_doi 10.1039/c9dt01359h
_journal_volume 48
_journal_year 2019
_chemical_formula_moiety 'C36 H16 B2 F18 N2'
_chemical_formula_sum 'C36 H16 B2 F18 N2'
_chemical_formula_weight 840.13
_space_group_crystal_system monoclinic
_space_group_IT_number 15
_space_group_name_Hall '-I 2ya'
_space_group_name_H-M_alt 'I 1 2/a 1'
_symmetry_space_group_name_Hall '-I 2ya'
_symmetry_space_group_name_H-M 'I 1 2/a 1'
_atom_sites_solution_hydrogens mixed
_atom_sites_solution_primary intrinsic
_atom_sites_solution_secondary difmap
_audit_creation_method SHELXL-2017/1
_audit_update_record
;
2019-02-14 deposited with the CCDC.    2019-06-20 downloaded from the CCDC.
;
_cell_angle_alpha 90
_cell_angle_beta 108.694(6)
_cell_angle_gamma 90
_cell_formula_units_Z 4
_cell_length_a 15.7866(8)
_cell_length_b 9.6410(4)
_cell_length_c 22.4406(11)
_cell_measurement_reflns_used 4127
_cell_measurement_temperature 150(1)
_cell_measurement_theta_max 29.375
_cell_measurement_theta_min 4.910
_cell_volume 3235.2(3)
_computing_cell_refinement 'CrysAlisPro 1.171.39.45b (Rigaku OD, 2018)'
_computing_data_collection 'CrysAlisPro 1.171.39.45b (Rigaku OD, 2018)'
_computing_data_reduction 'CrysAlisPro 1.171.39.45b (Rigaku OD, 2018)'
_computing_molecular_graphics Mercury
_computing_structure_refinement 'SHELXL-2017/1 (Sheldrick, 2017)'
_computing_structure_solution SHELXS
_diffrn_ambient_temperature 150(1)
_diffrn_measured_fraction_theta_full 0.996
_diffrn_measured_fraction_theta_max 0.856
_diffrn_measurement_device_type 'SuperNova (Mo)'
_diffrn_measurement_method 'omega scans'
_diffrn_radiation_type MoK\a
_diffrn_radiation_wavelength 0.71073
_diffrn_reflns_av_R_equivalents 0.0195
_diffrn_reflns_av_unetI/netI 0.0272
_diffrn_reflns_Laue_measured_fraction_full 0.996
_diffrn_reflns_Laue_measured_fraction_max 0.856
_diffrn_reflns_limit_h_max 21
_diffrn_reflns_limit_h_min -14
_diffrn_reflns_limit_k_max 10
_diffrn_reflns_limit_k_min -13
_diffrn_reflns_limit_l_max 28
_diffrn_reflns_limit_l_min -29
_diffrn_reflns_number 8430
_diffrn_reflns_point_group_measured_fraction_full 0.996
_diffrn_reflns_point_group_measured_fraction_max 0.856
_diffrn_reflns_theta_full 25.242
_diffrn_reflns_theta_max 29.568
_diffrn_reflns_theta_min 3.337
_diffrn_source 'micro-focus sealed tube'
_exptl_absorpt_coefficient_mu 0.174
_exptl_absorpt_correction_T_max 1.000
_exptl_absorpt_correction_T_min 0.687
_exptl_absorpt_correction_type gaussian
_exptl_absorpt_process_details
;
CrysAlisPro 1.171.39.45b (Rigaku Oxford Diffraction, 2018)
Numerical absorption correction based on gaussian integration 
over a multifaceted crystal model. Empirical absorption 
correction using spherical harmonics implemented in SCALE3 
ABSPACK scaling algorithm.
;
_exptl_crystal_colour colourless
_exptl_crystal_density_diffrn 1.725
_exptl_crystal_description needle
_exptl_crystal_F_000 1672
_exptl_crystal_size_max 0.82
_exptl_crystal_size_mid 0.28
_exptl_crystal_size_min 0.09
_refine_diff_density_max 0.347
_refine_diff_density_min -0.206
_refine_diff_density_rms 0.049
_refine_ls_extinction_method none
_refine_ls_goodness_of_fit_ref 1.024
_refine_ls_hydrogen_treatment mixed
_refine_ls_matrix_type full
_refine_ls_number_parameters 268
_refine_ls_number_reflns 3884
_refine_ls_number_restraints 0
_refine_ls_restrained_S_all 1.024
_refine_ls_R_factor_all 0.0467
_refine_ls_R_factor_gt 0.0373
_refine_ls_shift/su_max 0.000
_refine_ls_shift/su_mean 0.000
_refine_ls_structure_factor_coef Fsqd
_refine_ls_weighting_details 'w=1/[\s^2^(Fo^2^)+(0.0368P)^2^+3.6479P] where P=(Fo^2^+2Fc^2^)/3'
_refine_ls_weighting_scheme calc
_refine_ls_wR_factor_gt 0.0874
_refine_ls_wR_factor_ref 0.0948
_reflns_Friedel_coverage 0.000
_reflns_number_gt 3261
_reflns_number_total 3884
_reflns_threshold_expression 'I > 2\s(I)'
_cod_data_source_file c9dt01359h2.cif
_cod_data_source_block RM1837c
_cod_depositor_comments 'Adding full bibliography for 7700782--7700789.cif.'
_cod_database_code 7700785
_shelx_shelxl_version_number 2017/1
_shelx_space_group_comment
;
The symmetry employed for this shelxl refinement is uniquely defined
by the following loop, which should always be used as a source of
symmetry information in preference to the above space-group names.
They are only intended as comments.
;

loop_
_space_group_symop_operation_xyz
'x, y, z'
'-x+1/2, y, -z'
'x+1/2, y+1/2, z+1/2'
'-x+1, y+1/2, -z+1/2'
'-x, -y, -z'
'x-1/2, -y, z'
'-x+1/2, -y+1/2, -z+1/2'
'x, -y+1/2, z+1/2'

loop_
_atom_site_label
_atom_site_type_symbol
_atom_site_fract_x
_atom_site_fract_y
_atom_site_fract_z
_atom_site_U_iso_or_equiv
_atom_site_adp_type
_atom_site_occupancy
_atom_site_site_symmetry_order
_atom_site_calc_flag
_atom_site_refinement_flags_posn
_atom_site_refinement_flags_adp
B1 B 0.19580(11) 0.12530(16) 0.17000(7) 0.0187(3) Uani 1 1 d . .
C11 C 0.27025(10) 0.17879(15) 0.13902(7) 0.0208(3) Uani 1 1 d . .
C15 C 0.41734(11) 0.14744(19) 0.12349(8) 0.0305(4) Uani 1 1 d . .
H15 H 0.468821 0.094488 0.130296 0.037 Uiso 1 1 calc R U
C13 C 0.32670(11) 0.34458(18) 0.07651(7) 0.0301(4) Uani 1 1 d . .
H13 H 0.318180 0.425347 0.052655 0.036 Uiso 1 1 calc R U
C16 C 0.35121(10) 0.11107(16) 0.14839(7) 0.0241(3) Uani 1 1 d . .
C12 C 0.26319(11) 0.29720(16) 0.10217(7) 0.0245(3) Uani 1 1 d . .
C14 C 0.40275(11) 0.2665(2) 0.08804(8) 0.0322(4) Uani 1 1 d . .
C21 C 0.09496(10) 0.18627(14) 0.13773(7) 0.0196(3) Uani 1 1 d . .
C24 C -0.08089(10) 0.27171(16) 0.07335(7) 0.0252(3) Uani 1 1 d . .
C23 C -0.03465(11) 0.20050(17) 0.04080(7) 0.0271(3) Uani 1 1 d . .
H23 H -0.060086 0.179725 -0.001688 0.032 Uiso 1 1 calc R U
C22 C 0.05118(10) 0.16139(16) 0.07412(7) 0.0235(3) Uani 1 1 d . .
C26 C 0.04060(10) 0.25416(15) 0.16565(7) 0.0214(3) Uani 1 1 d . .
C25 C -0.04561(10) 0.30069(16) 0.13627(7) 0.0250(3) Uani 1 1 d . .
H25 H -0.077708 0.348733 0.157919 0.030 Uiso 1 1 calc R U
C31 C 0.18531(10) -0.04302(14) 0.17412(7) 0.0200(3) Uani 1 1 d . .
C33 C 0.18432(11) -0.28033(16) 0.13209(7) 0.0257(3) Uani 1 1 d . .
H33 H 0.196400 -0.339647 0.103142 0.031 Uiso 1 1 calc R U
C35 C 0.13001(10) -0.24410(16) 0.21991(7) 0.0249(3) Uani 1 1 d . .
H35 H 0.105815 -0.278121 0.249719 0.030 Uiso 1 1 calc R U
C32 C 0.20082(10) -0.13938(15) 0.13216(7) 0.0224(3) Uani 1 1 d . .
C36 C 0.14894(10) -0.10544(15) 0.21608(7) 0.0219(3) Uani 1 1 d . .
C34 C 0.14928(11) -0.32841(15) 0.17680(7) 0.0253(3) Uani 1 1 d . .
F12 F 0.18884(7) 0.37686(10) 0.09012(5) 0.0355(2) Uani 1 1 d . .
F14 F 0.46625(7) 0.30982(14) 0.06402(5) 0.0483(3) Uani 1 1 d . .
F16 F 0.36882(6) -0.00175(10) 0.18662(4) 0.0310(2) Uani 1 1 d . .
F22 F 0.09745(7) 0.09324(11) 0.04179(4) 0.0333(2) Uani 1 1 d . .
F24 F -0.16467(6) 0.31587(11) 0.04196(5) 0.0350(2) Uani 1 1 d . .
F26 F 0.07417(6) 0.28183(10) 0.22869(4) 0.0286(2) Uani 1 1 d . .
F32 F 0.23314(6) -0.09491(9) 0.08685(4) 0.0282(2) Uani 1 1 d . .
F34 F 0.13216(7) -0.46620(9) 0.17831(5) 0.0343(2) Uani 1 1 d . .
F36 F 0.12749(6) -0.02094(9) 0.25854(4) 0.0289(2) Uani 1 1 d . .
N1 N 0.23752(9) 0.17692(12) 0.24492(6) 0.0184(2) Uani 1 1 d . .
H1A H 0.1986(12) 0.1613(18) 0.2668(8) 0.022 Uiso 1 1 d . U
H1B H 0.2887(12) 0.1309(18) 0.2635(8) 0.022 Uiso 1 1 d . U

loop_
_atom_site_aniso_label
_atom_site_aniso_U_11
_atom_site_aniso_U_22
_atom_site_aniso_U_33
_atom_site_aniso_U_23
_atom_site_aniso_U_13
_atom_site_aniso_U_12
B1 0.0220(8) 0.0177(7) 0.0154(7) -0.0016(5) 0.0046(6) -0.0005(6)
C11 0.0219(7) 0.0217(7) 0.0188(7) -0.0046(5) 0.0065(6) -0.0025(6)
C15 0.0208(8) 0.0430(9) 0.0269(8) -0.0085(7) 0.0064(6) -0.0011(7)
C13 0.0335(9) 0.0337(8) 0.0232(8) 0.0008(6) 0.0093(7) -0.0095(7)
C16 0.0241(7) 0.0264(7) 0.0202(7) -0.0034(6) 0.0049(6) -0.0008(6)
C12 0.0260(8) 0.0246(7) 0.0229(7) -0.0024(6) 0.0077(6) -0.0019(6)
C14 0.0265(8) 0.0481(10) 0.0254(8) -0.0076(7) 0.0130(7) -0.0135(8)
C21 0.0215(7) 0.0169(6) 0.0198(7) 0.0013(5) 0.0060(6) -0.0012(6)
C24 0.0191(7) 0.0245(7) 0.0285(8) 0.0019(6) 0.0027(6) 0.0000(6)
C23 0.0270(8) 0.0289(8) 0.0206(7) -0.0017(6) 0.0011(6) 0.0000(7)
C22 0.0263(8) 0.0225(7) 0.0214(7) -0.0026(5) 0.0073(6) 0.0015(6)
C26 0.0229(7) 0.0223(7) 0.0181(7) -0.0013(5) 0.0054(6) -0.0028(6)
C25 0.0232(8) 0.0261(7) 0.0274(8) -0.0014(6) 0.0104(6) 0.0015(6)
C31 0.0183(7) 0.0192(7) 0.0194(7) -0.0008(5) 0.0018(5) 0.0003(6)
C33 0.0280(8) 0.0207(7) 0.0242(7) -0.0047(6) 0.0025(6) 0.0034(6)
C35 0.0252(8) 0.0221(7) 0.0248(8) 0.0028(6) 0.0042(6) -0.0013(6)
C32 0.0240(7) 0.0214(7) 0.0199(7) -0.0012(5) 0.0045(6) 0.0009(6)
C36 0.0216(7) 0.0205(7) 0.0216(7) -0.0031(5) 0.0040(6) 0.0012(6)
C34 0.0266(8) 0.0144(7) 0.0287(8) 0.0004(5) 0.0000(6) -0.0013(6)
F12 0.0357(6) 0.0253(5) 0.0496(6) 0.0115(4) 0.0194(5) 0.0061(4)
F14 0.0349(6) 0.0755(8) 0.0414(6) -0.0009(6) 0.0220(5) -0.0165(6)
F16 0.0272(5) 0.0299(5) 0.0330(5) 0.0043(4) 0.0057(4) 0.0056(4)
F22 0.0327(5) 0.0427(6) 0.0224(5) -0.0095(4) 0.0057(4) 0.0108(4)
F24 0.0210(5) 0.0430(6) 0.0344(5) 0.0001(4) -0.0003(4) 0.0066(4)
F26 0.0261(5) 0.0396(5) 0.0190(4) -0.0058(4) 0.0057(4) 0.0048(4)
F32 0.0374(5) 0.0252(5) 0.0245(5) -0.0038(3) 0.0136(4) -0.0008(4)
F34 0.0446(6) 0.0158(4) 0.0371(5) -0.0002(4) 0.0055(5) -0.0034(4)
F36 0.0395(5) 0.0220(4) 0.0317(5) -0.0043(4) 0.0204(4) -0.0044(4)
N1 0.0202(6) 0.0152(6) 0.0183(6) -0.0003(4) 0.0040(5) -0.0006(5)

loop_
_atom_type_symbol
_atom_type_description
_atom_type_scat_dispersion_real
_atom_type_scat_dispersion_imag
_atom_type_scat_source
C C 0.0033 0.0016 'International Tables Vol C Tables 4.2.6.8 and 6.1.1.4'
H H 0.0000 0.0000 'International Tables Vol C Tables 4.2.6.8 and 6.1.1.4'
B B 0.0013 0.0007 'International Tables Vol C Tables 4.2.6.8 and 6.1.1.4'
N N 0.0061 0.0033 'International Tables Vol C Tables 4.2.6.8 and 6.1.1.4'
F F 0.0171 0.0103 'International Tables Vol C Tables 4.2.6.8 and 6.1.1.4'

loop_
_geom_angle_atom_site_label_1
_geom_angle_atom_site_label_2
_geom_angle_atom_site_label_3
_geom_angle
_geom_angle_site_symmetry_1
C11 B1 C21 115.53(12) .
C11 B1 C31 115.97(12) .
C21 B1 C31 106.27(11) .
C11 B1 N1 103.25(11) .
C21 B1 N1 110.64(11) .
C31 B1 N1 104.63(11) .
C16 C11 C12 111.68(13) .
C16 C11 B1 122.75(13) .
C12 C11 B1 125.55(13) .
C14 C15 C16 116.07(16) .
C14 C15 H15 122.0 .
C16 C15 H15 122.0 .
C14 C13 C12 116.62(16) .
C14 C13 H13 121.7 .
C12 C13 H13 121.7 .
F16 C16 C15 115.58(14) .
F16 C16 C11 117.65(13) .
C15 C16 C11 126.77(15) .
F12 C12 C13 115.25(14) .
F12 C12 C11 118.82(13) .
C13 C12 C11 125.92(15) .
F14 C14 C13 118.25(17) .
F14 C14 C15 118.87(16) .
C13 C14 C15 122.88(15) .
C26 C21 C22 111.75(13) .
C26 C21 B1 129.03(13) .
C22 C21 B1 119.05(12) .
F24 C24 C25 118.62(14) .
F24 C24 C23 118.61(14) .
C25 C24 C23 122.77(14) .
C24 C23 C22 116.61(14) .
C24 C23 H23 121.7 .
C22 C23 H23 121.7 .
F22 C22 C23 116.67(13) .
F22 C22 C21 117.21(13) .
C23 C22 C21 126.11(14) .
F26 C26 C21 118.09(13) .
F26 C26 C25 115.17(13) .
C21 C26 C25 126.73(14) .
C24 C25 C26 115.96(14) .
C24 C25 H25 122.0 .
C26 C25 H25 122.0 .
C36 C31 C32 111.62(13) .
C36 C31 B1 122.67(13) .
C32 C31 B1 125.28(13) .
C34 C33 C32 116.80(14) .
C34 C33 H33 121.6 .
C32 C33 H33 121.6 .
C34 C35 C36 115.45(14) .
C34 C35 H35 122.3 .
C36 C35 H35 122.3 .
F32 C32 C33 115.41(13) .
F32 C32 C31 119.18(13) .
C33 C32 C31 125.41(14) .
F36 C36 C35 115.13(13) .
F36 C36 C31 117.41(13) .
C35 C36 C31 127.45(14) .
F34 C34 C35 118.13(14) .
F34 C34 C33 118.60(14) .
C35 C34 C33 123.26(14) .
N1 N1 B1 116.32(13) 7
N1 N1 H1A 105.6(11) 7
B1 N1 H1A 112.1(11) .
N1 N1 H1B 104.2(11) 7
B1 N1 H1B 109.0(11) .
H1A N1 H1B 109.1(15) .

loop_
_geom_bond_atom_site_label_1
_geom_bond_atom_site_label_2
_geom_bond_distance
_geom_bond_site_symmetry_2
B1 C11 1.629(2) .
B1 C21 1.633(2) .
B1 C31 1.637(2) .
B1 N1 1.6728(19) .
C11 C16 1.390(2) .
C11 C12 1.393(2) .
C15 C14 1.373(3) .
C15 C16 1.378(2) .
C15 H15 0.9300 .
C13 C14 1.370(3) .
C13 C12 1.384(2) .
C13 H13 0.9300 .
C16 F16 1.3578(18) .
C12 F12 1.3554(19) .
C14 F14 1.3476(18) .
C21 C26 1.379(2) .
C21 C22 1.393(2) .
C24 F24 1.3526(17) .
C24 C25 1.370(2) .
C24 C23 1.371(2) .
C23 C22 1.374(2) .
C23 H23 0.9300 .
C22 F22 1.3533(17) .
C26 F26 1.3686(16) .
C26 C25 1.383(2) .
C25 H25 0.9300 .
C31 C36 1.387(2) .
C31 C32 1.399(2) .
C33 C34 1.372(2) .
C33 C32 1.384(2) .
C33 H33 0.9300 .
C35 C34 1.370(2) .
C35 C36 1.379(2) .
C35 H35 0.9300 .
C32 F32 1.3455(17) .
C36 F36 1.3760(17) .
C34 F34 1.3582(17) .
N1 N1 1.461(2) 7
N1 H1A 0.915(18) .
N1 H1B 0.899(18) .
